data_7118177
loop_
_publ_author_name
'Pedras, M. S. C.'
'To, Q. H.'
'Schatte, G.'

_publ_section_title
;
 Divergent reactivity of an indole glucosinolate yields Lossen or Neber
 rearrangement products: the phytoalexin rapalexin A or a unique
 \b-d-glucopyranose fused heterocycle.
;
_journal_issue 12
_journal_name_full 'Chemical communications (Cambridge, England)'
_journal_page_first 2505
_journal_page_last 2508
_journal_paper_doi 10.1039/c5cc09822j
_journal_volume 52
_journal_year 2016
_chemical_formula_moiety 'C20 H26 N2 O6 S'
_chemical_formula_sum 'C20 H26 N2 O6 S'
_chemical_formula_weight 422.49
_chemical_name_systematic
;
 ?
;
_space_group_crystal_system orthorhombic
_space_group_IT_number 18
_space_group_name_Hall 'P 2 2ab'
_space_group_name_H-M_alt 'P 21 21 2'
_symmetry_space_group_name_Hall 'P 2 2ab'
_symmetry_space_group_name_H-M 'P 21 21 2'
_atom_sites_solution_hydrogens mixed
_audit_creation_method 'manual editing of SHELXL-2014 template'
_audit_update_record
;
2015-11-27 deposited with the CCDC.
2015-12-24 downloaded from the CCDC.
;
_cell_angle_alpha 90
_cell_angle_beta 90
_cell_angle_gamma 90
_cell_formula_units_Z 4
_cell_length_a 14.0216(5)
_cell_length_b 21.3117(8)
_cell_length_c 6.4976(2)
_cell_measurement_reflns_used 9987
_cell_measurement_temperature 173(2)
_cell_measurement_theta_max 30.805
_cell_measurement_theta_min 3.474
_cell_volume 1941.64(12)
_computing_cell_refinement ' Saint V8.30A and SADABS V2012/1 (Apex2, v2013.10-0; Bruker AXS)'
_computing_data_collection
; <i>MXDC</i>, Macromolecular Crystallography Data Collector (Canadian
  Light Source, 2007)
;
_computing_data_reduction ' Saint V8.30A and SADABS V2012/1 (Apex2, v2013.10-0; Bruker AXS'
_computing_molecular_graphics ' XP (SHELXTL-NT v6.14, Bruker AXS)'
_computing_publication_material 'enCIFer (v1.5.1), CCDC 2014'
_computing_structure_refinement 'SHELXL-2014 (Sheldrick, 2014)'
_computing_structure_solution ' SHELXS-2014 (Sheldrick, 2014)'
_diffrn_ambient_temperature 173(2)
_diffrn_detector_area_resol_mean 13.8
_diffrn_measured_fraction_theta_full 0.986
_diffrn_measured_fraction_theta_max 0.898
_diffrn_measurement_device_type
;
300mm 16K Rayonix MX300 HE CCD detector with
an ACCEL MD2 microdiffractometer
;
_diffrn_measurement_method 'CCD rotation images, \w scans'
_diffrn_radiation_monochromator 'double crystal Si(111)'
_diffrn_radiation_source 'Beamline 08B1-1 at the CLS'
_diffrn_radiation_type synchrotron
_diffrn_radiation_wavelength 0.68879
_diffrn_reflns_av_R_equivalents 0.0565
_diffrn_reflns_av_unetI/netI 0.0274
_diffrn_reflns_laue_measured_fraction_full 0.986
_diffrn_reflns_laue_measured_fraction_max 0.898
_diffrn_reflns_limit_h_max 17
_diffrn_reflns_limit_h_min -20
_diffrn_reflns_limit_k_max 30
_diffrn_reflns_limit_k_min -30
_diffrn_reflns_limit_l_max 8
_diffrn_reflns_limit_l_min -8
_diffrn_reflns_number 59723
_diffrn_reflns_point_group_measured_fraction_full 0.989
_diffrn_reflns_point_group_measured_fraction_max 0.900
_diffrn_reflns_theta_full 24.411
_diffrn_reflns_theta_max 30.854
_diffrn_reflns_theta_min 1.685
_exptl_absorpt_coefficient_mu 0.190
_exptl_absorpt_correction_T_max 0.7461
_exptl_absorpt_correction_T_min 0.4399
_exptl_absorpt_correction_type multi-scan
_exptl_absorpt_process_details 'SADABS v2012/1 (Apex2, Bruker AXS)'
_exptl_crystal_colour colourless
_exptl_crystal_density_diffrn 1.445
_exptl_crystal_description plate
_exptl_crystal_F_000 896
_exptl_crystal_size_max 0.150
_exptl_crystal_size_mid 0.120
_exptl_crystal_size_min 0.100
_refine_diff_density_max 0.781
_refine_diff_density_min -0.524
_refine_diff_density_rms 0.074
_refine_ls_abs_structure_details
;
 Refined as an inversion twin.
;
_refine_ls_abs_structure_Flack 0.18(8)
_refine_ls_extinction_method none
_refine_ls_goodness_of_fit_ref 1.077
_refine_ls_hydrogen_treatment mixed
_refine_ls_matrix_type full
_refine_ls_number_parameters 272
_refine_ls_number_reflns 5949
_refine_ls_number_restraints 0
_refine_ls_restrained_S_all 1.077
_refine_ls_R_factor_all 0.0415
_refine_ls_R_factor_gt 0.0409
_refine_ls_shift/su_max 0.000
_refine_ls_shift/su_mean 0.000
_refine_ls_structure_factor_coef Fsqd
_refine_ls_weighting_details 'w=1/[\s^2^(Fo^2^)+(0.0677P)^2^+0.9502P] where P=(Fo^2^+2Fc^2^)/3'
_refine_ls_weighting_scheme calc
_refine_ls_wR_factor_gt 0.1103
_refine_ls_wR_factor_ref 0.1121
_reflns_Friedel_coverage 0.771
_reflns_friedel_fraction_full 0.993
_reflns_friedel_fraction_max 0.903
_reflns_number_gt 5880
_reflns_number_total 5949
_reflns_threshold_expression 'I > 2\s(I)'
_cod_data_source_file c5cc09822j2.cif
_cod_data_source_block compound15
_cod_depositor_comments 'Adding full bibliography for 7118177.cif.'
_cod_database_code 7118177
_shelx_space_group_comment
;
The symmetry employed for this shelxl refinement is uniquely defined
by the following loop, which should always be used as a source of
symmetry information in preference to the above space-group names.
They are only intended as comments.
;
_shelx_estimated_absorpt_t_min 0.972
_shelx_estimated_absorpt_t_max 0.981
_shelxl_version_number 2014-3

loop_
_space_group_symop_operation_xyz
'x, y, z'
'x+1/2, -y+1/2, -z'
'-x+1/2, y+1/2, -z'
'-x, -y, z'

loop_
_atom_site_label
_atom_site_type_symbol
_atom_site_fract_x
_atom_site_fract_y
_atom_site_fract_z
_atom_site_U_iso_or_equiv
_atom_site_adp_type
_atom_site_occupancy
_atom_site_site_symmetry_order
_atom_site_calc_flag
_atom_site_refinement_flags_posn
_atom_site_refinement_flags_adp
S1 S 0.29408(3) 0.26268(2) 0.84038(7) 0.01400(11) Uani 1 1 d . .
O1 O 0.17783(10) 0.35798(7) 0.8972(2) 0.0126(3) Uani 1 1 d . .
O2 O 0.20270(10) 0.21156(6) 1.1664(2) 0.0129(3) Uani 1 1 d . .
O3 O 0.05881(12) 0.13439(7) 1.3602(3) 0.0204(3) Uani 1 1 d . .
O4 O 0.04160(11) 0.28470(7) 1.5422(2) 0.0158(3) Uani 1 1 d . .
O5 O 0.00496(10) 0.35848(7) 1.1790(2) 0.0158(3) Uani 1 1 d . .
O6 O 0.38092(11) 0.38701(7) 0.2051(2) 0.0168(3) Uani 1 1 d . .
N1 N 0.17048(14) 0.51901(9) 0.5391(3) 0.0175(3) Uani 1 1 d . .
N10 N 0.27944(12) 0.36603(8) 0.6114(3) 0.0143(3) Uani 1 1 d . .
C1' C 0.23046(13) 0.26926(9) 1.0824(3) 0.0109(3) Uani 1 1 d . .
H1' H 0.268(2) 0.2927(14) 1.172(5) 0.016(7) Uiso 1 1 d . .
C2 C 0.18255(15) 0.46487(10) 0.6511(3) 0.0170(4) Uani 1 1 d . .
H2 H 0.1523 0.4561 0.7787 0.020 Uiso 1 1 calc R U
C2' C 0.14324(13) 0.30695(9) 1.0227(3) 0.0111(3) Uani 1 1 d . .
H2' H 0.0994 0.2801 0.9391 0.013 Uiso 1 1 calc R U
C3 C 0.24500(14) 0.42520(9) 0.5516(3) 0.0136(3) Uani 1 1 d . .
C3' C 0.09269(13) 0.32746(9) 1.2177(3) 0.0115(3) Uani 1 1 d . .
H3' H 0.1355 0.3553 1.3001 0.014 Uiso 1 1 calc R U
C3A C 0.27390(13) 0.45748(9) 0.3655(3) 0.0130(3) Uani 1 1 d . .
C4 C 0.33664(14) 0.44388(10) 0.2015(3) 0.0142(3) Uani 1 1 d . .
C4' C 0.07062(13) 0.26751(8) 1.3397(3) 0.0108(3) Uani 1 1 d . .
H4' H 0.0181 0.2438 1.2704 0.013 Uiso 1 1 calc R U
C5 C 0.34956(16) 0.48850(11) 0.0478(3) 0.0180(4) Uani 1 1 d . .
H5 H 0.3919 0.4799 -0.0627 0.022 Uiso 1 1 calc R U
C5' C 0.15872(13) 0.22488(8) 1.3625(3) 0.0121(3) Uani 1 1 d . .
H5' H 0.2065 0.2472 1.4504 0.014 Uiso 1 1 calc R U
C6 C 0.30073(16) 0.54620(11) 0.0537(3) 0.0195(4) Uani 1 1 d . .
H6 H 0.3113 0.5758 -0.0533 0.023 Uiso 1 1 calc R U
C6' C 0.13572(14) 0.16288(9) 1.4632(3) 0.0149(3) Uani 1 1 d . .
H6'A H 0.1922 0.1351 1.4579 0.018 Uiso 1 1 calc R U
H6'B H 0.1189 0.1697 1.6095 0.018 Uiso 1 1 calc R U
C7 C 0.23833(15) 0.56115(10) 0.2089(3) 0.0170(4) Uani 1 1 d . .
H7 H 0.2052 0.6000 0.2113 0.020 Uiso 1 1 calc R U
C7' C 0.01704(17) 0.42417(11) 1.1494(5) 0.0262(5) Uani 1 1 d . .
H7'A H -0.0455 0.4441 1.1338 0.039 Uiso 1 1 calc R U
H7'B H 0.0551 0.4315 1.0252 0.039 Uiso 1 1 calc R U
H7'C H 0.0499 0.4421 1.2688 0.039 Uiso 1 1 calc R U
C7A C 0.22587(14) 0.51583(9) 0.3648(3) 0.0143(3) Uani 1 1 d . .
C8 C 0.11505(18) 0.57240(11) 0.6086(4) 0.0225(4) Uani 1 1 d . .
H8A H 0.1014 0.6000 0.4916 0.034 Uiso 1 1 calc R U
H8B H 0.1513 0.5956 0.7126 0.034 Uiso 1 1 calc R U
H8C H 0.0550 0.5577 0.6686 0.034 Uiso 1 1 calc R U
C8' C -0.05196(15) 0.26456(11) 1.5950(3) 0.0190(4) Uani 1 1 d . .
H8'A H -0.0642 0.2738 1.7403 0.029 Uiso 1 1 calc R U
H8'B H -0.0575 0.2193 1.5716 0.029 Uiso 1 1 calc R U
H8'C H -0.0986 0.2867 1.5094 0.029 Uiso 1 1 calc R U
C9 C 0.45248(16) 0.37656(11) 0.0517(3) 0.0192(4) Uani 1 1 d . .
H9A H 0.4845 0.3365 0.0784 0.029 Uiso 1 1 calc R U
H9B H 0.4993 0.4107 0.0563 0.029 Uiso 1 1 calc R U
H9C H 0.4226 0.3754 -0.0846 0.029 Uiso 1 1 calc R U
C9' C 0.04183(18) 0.07282(10) 1.4351(4) 0.0200(4) Uani 1 1 d . .
H9'A H -0.0182 0.0570 1.3781 0.030 Uiso 1 1 calc R U
H9'B H 0.0377 0.0737 1.5856 0.030 Uiso 1 1 calc R U
H9'C H 0.0943 0.0452 1.3931 0.030 Uiso 1 1 calc R U
C11 C 0.24729(14) 0.33700(9) 0.7664(3) 0.0126(3) Uani 1 1 d . .

loop_
_atom_site_aniso_label
_atom_site_aniso_U_11
_atom_site_aniso_U_22
_atom_site_aniso_U_33
_atom_site_aniso_U_23
_atom_site_aniso_U_13
_atom_site_aniso_U_12
S1 0.0170(2) 0.0179(2) 0.0071(2) 0.00130(15) 0.00256(16) 0.00235(16)
O1 0.0161(6) 0.0148(6) 0.0070(6) 0.0030(4) 0.0013(5) -0.0009(5)
O2 0.0190(6) 0.0135(6) 0.0062(6) 0.0020(4) 0.0006(5) -0.0008(5)
O3 0.0274(7) 0.0145(6) 0.0194(8) 0.0067(6) -0.0095(6) -0.0064(6)
O4 0.0186(6) 0.0235(7) 0.0051(6) -0.0022(5) 0.0023(5) -0.0041(5)
O5 0.0144(6) 0.0169(6) 0.0160(7) 0.0021(5) 0.0011(5) 0.0020(5)
O6 0.0206(7) 0.0189(7) 0.0109(7) 0.0021(5) 0.0038(5) -0.0026(5)
N1 0.0226(8) 0.0184(8) 0.0115(8) 0.0035(6) 0.0011(7) 0.0019(6)
N10 0.0183(7) 0.0186(7) 0.0060(7) 0.0018(5) 0.0002(6) -0.0010(6)
C1' 0.0131(7) 0.0148(8) 0.0049(7) 0.0003(6) -0.0003(5) -0.0003(6)
C2 0.0214(8) 0.0201(8) 0.0094(8) 0.0037(7) 0.0011(7) 0.0002(7)
C2' 0.0140(7) 0.0144(7) 0.0048(7) 0.0017(5) -0.0007(6) -0.0011(6)
C3 0.0168(8) 0.0169(8) 0.0072(8) 0.0022(6) -0.0007(7) -0.0026(6)
C3' 0.0139(7) 0.0141(8) 0.0067(7) 0.0018(6) -0.0007(6) -0.0008(6)
C3A 0.0152(8) 0.0175(8) 0.0064(8) 0.0017(6) -0.0029(6) -0.0047(6)
C4 0.0167(8) 0.0183(8) 0.0077(8) 0.0009(6) -0.0011(6) -0.0055(7)
C4' 0.0149(7) 0.0131(7) 0.0045(7) 0.0003(6) -0.0004(6) -0.0020(6)
C5 0.0215(9) 0.0255(10) 0.0071(8) 0.0041(7) 0.0012(7) -0.0057(8)
C5' 0.0154(7) 0.0151(7) 0.0057(7) 0.0013(6) -0.0010(6) -0.0021(6)
C6 0.0225(9) 0.0238(10) 0.0121(9) 0.0073(7) -0.0038(8) -0.0071(8)
C6' 0.0204(8) 0.0168(8) 0.0074(8) 0.0032(6) -0.0023(7) -0.0018(7)
C7 0.0192(8) 0.0203(9) 0.0114(8) 0.0049(7) -0.0046(7) -0.0048(7)
C7' 0.0237(10) 0.0199(9) 0.0351(13) 0.0100(9) 0.0102(10) 0.0056(8)
C7A 0.0163(8) 0.0181(8) 0.0085(8) 0.0021(6) -0.0020(7) -0.0025(6)
C8 0.0266(10) 0.0229(10) 0.0179(10) 0.0017(8) 0.0043(8) 0.0051(8)
C8' 0.0186(9) 0.0263(10) 0.0121(8) 0.0011(8) 0.0041(7) 0.0002(8)
C9 0.0215(9) 0.0238(10) 0.0122(9) -0.0004(7) 0.0042(7) -0.0041(7)
C9' 0.0298(10) 0.0151(8) 0.0152(9) 0.0039(7) -0.0002(8) -0.0050(8)
C11 0.0156(8) 0.0161(8) 0.0061(7) 0.0004(6) -0.0019(6) -0.0010(6)

loop_
_atom_type_symbol
_atom_type_description
_atom_type_scat_dispersion_real
_atom_type_scat_dispersion_imag
_atom_type_scat_source
C C 0.0032 0.0016 'International Tables Vol C Tables 4.2.6.8 and 6.1.1.4'
H H 0.0000 0.0000 'International Tables Vol C Tables 4.2.6.8 and 6.1.1.4'
N N 0.0061 0.0032 'International Tables Vol C Tables 4.2.6.8 and 6.1.1.4'
O O 0.0106 0.0058 'International Tables Vol C Tables 4.2.6.8 and 6.1.1.4'
S S 0.1202 0.1179 'International Tables Vol C Tables 4.2.6.8 and 6.1.1.4'

loop_
_geom_angle_atom_site_label_1
_geom_angle_atom_site_label_2
_geom_angle_atom_site_label_3
_geom_angle
C11 S1 C1' 89.09(9)
C11 O1 C2' 110.11(15)
C1' O2 C5' 106.86(14)
C6' O3 C9' 111.36(16)
C8' O4 C4' 114.11(15)
C3' O5 C7' 112.27(16)
C4 O6 C9 116.46(16)
C7A N1 C2 108.98(18)
C7A N1 C8 126.73(18)
C2 N1 C8 124.02(19)
C11 N10 C3 122.45(18)
O2 C1' C2' 109.95(15)
O2 C1' S1 114.00(13)
C2' C1' S1 102.49(12)
O2 C1' H1' 113(2)
C2' C1' H1' 109.6(18)
S1 C1' H1' 108(2)
N1 C2 C3 110.14(18)
N1 C2 H2 124.9
C3 C2 H2 124.9
O1 C2' C1' 105.85(15)
O1 C2' C3' 114.32(15)
C1' C2' C3' 108.45(15)
O1 C2' H2' 109.4
C1' C2' H2' 109.4
C3' C2' H2' 109.4
C2 C3 N10 129.72(18)
C2 C3 C3A 106.15(18)
N10 C3 C3A 124.10(18)
O5 C3' C2' 113.07(15)
O5 C3' C4' 107.71(14)
C2' C3' C4' 106.63(15)
O5 C3' H3' 109.8
C2' C3' H3' 109.8
C4' C3' H3' 109.8
C4 C3A C7A 118.35(18)
C4 C3A C3 134.96(19)
C7A C3A C3 106.67(17)
O6 C4 C5 124.18(19)
O6 C4 C3A 116.97(18)
C5 C4 C3A 118.85(19)
O4 C4' C3' 108.69(14)
O4 C4' C5' 106.98(14)
C3' C4' C5' 112.25(15)
O4 C4' H4' 109.6
C3' C4' H4' 109.6
C5' C4' H4' 109.6
C4 C5 C6 121.0(2)
C4 C5 H5 119.5
C6 C5 H5 119.5
O2 C5' C6' 107.57(15)
O2 C5' C4' 111.93(15)
C6' C5' C4' 112.74(15)
O2 C5' H5' 108.1
C6' C5' H5' 108.1
C4' C5' H5' 108.1
C7 C6 C5 122.17(19)
C7 C6 H6 118.9
C5 C6 H6 118.9
O3 C6' C5' 109.58(16)
O3 C6' H6'A 109.8
C5' C6' H6'A 109.8
O3 C6' H6'B 109.8
C5' C6' H6'B 109.8
H6'A C6' H6'B 108.2
C6 C7 C7A 116.6(2)
C6 C7 H7 121.7
C7A C7 H7 121.7
O5 C7' H7'A 109.5
O5 C7' H7'B 109.5
H7'A C7' H7'B 109.5
O5 C7' H7'C 109.5
H7'A C7' H7'C 109.5
H7'B C7' H7'C 109.5
N1 C7A C7 128.88(19)
N1 C7A C3A 108.05(17)
C7 C7A C3A 123.05(19)
N1 C8 H8A 109.5
N1 C8 H8B 109.5
H8A C8 H8B 109.5
N1 C8 H8C 109.5
H8A C8 H8C 109.5
H8B C8 H8C 109.5
O4 C8' H8'A 109.5
O4 C8' H8'B 109.5
H8'A C8' H8'B 109.5
O4 C8' H8'C 109.5
H8'A C8' H8'C 109.5
H8'B C8' H8'C 109.5
O6 C9 H9A 109.5
O6 C9 H9B 109.5
H9A C9 H9B 109.5
O6 C9 H9C 109.5
H9A C9 H9C 109.5
H9B C9 H9C 109.5
O3 C9' H9'A 109.5
O3 C9' H9'B 109.5
H9'A C9' H9'B 109.5
O3 C9' H9'C 109.5
H9'A C9' H9'C 109.5
H9'B C9' H9'C 109.5
N10 C11 O1 126.06(18)
N10 C11 S1 121.25(16)
O1 C11 S1 112.67(13)

loop_
_geom_bond_atom_site_label_1
_geom_bond_atom_site_label_2
_geom_bond_distance
S1 C11 1.780(2)
S1 C1' 1.8131(19)
O1 C11 1.368(2)
O1 C2' 1.443(2)
O2 C1' 1.400(2)
O2 C5' 1.444(2)
O3 C6' 1.407(2)
O3 C9' 1.420(2)
O4 C8' 1.422(3)
O4 C4' 1.425(2)
O5 C3' 1.419(2)
O5 C7' 1.423(3)
O6 C4 1.362(3)
O6 C9 1.432(3)
N1 C7A 1.375(3)
N1 C2 1.375(3)
N1 C8 1.450(3)
N10 C11 1.265(2)
N10 C3 1.405(3)
C1' C2' 1.514(3)
C1' H1' 0.93(3)
C2 C3 1.378(3)
C2 H2 0.9500
C2' C3' 1.516(3)
C2' H2' 1.0000
C3 C3A 1.449(3)
C3' C4' 1.535(3)
C3' H3' 1.0000
C3A C4 1.412(3)
C3A C7A 1.414(3)
C4 C5 1.391(3)
C4' C5' 1.541(3)
C4' H4' 1.0000
C5 C6 1.408(3)
C5 H5 0.9500
C5' C6' 1.509(3)
C5' H5' 1.0000
C6 C7 1.373(3)
C6 H6 0.9500
C6' H6'A 0.9900
C6' H6'B 0.9900
C7 C7A 1.410(3)
C7 H7 0.9500
C7' H7'A 0.9800
C7' H7'B 0.9800
C7' H7'C 0.9800
C8 H8A 0.9800
C8 H8B 0.9800
C8 H8C 0.9800
C8' H8'A 0.9800
C8' H8'B 0.9800
C8' H8'C 0.9800
C9 H9A 0.9800
C9 H9B 0.9800
C9 H9C 0.9800
C9' H9'A 0.9800
C9' H9'B 0.9800
C9' H9'C 0.9800

loop_
_geom_torsion_atom_site_label_1
_geom_torsion_atom_site_label_2
_geom_torsion_atom_site_label_3
_geom_torsion_atom_site_label_4
_geom_torsion
C5' O2 C1' C2' -69.02(17)
C5' O2 C1' S1 176.55(12)
C11 S1 C1' O2 149.91(14)
C11 S1 C1' C2' 31.15(13)
C7A N1 C2 C3 -0.6(2)
C8 N1 C2 C3 -175.1(2)
C11 O1 C2' C1' 40.84(19)
C11 O1 C2' C3' 160.14(16)
O2 C1' C2' O1 -167.28(14)
S1 C1' C2' O1 -45.70(16)
O2 C1' C2' C3' 69.62(18)
S1 C1' C2' C3' -168.80(12)
N1 C2 C3 N10 178.44(19)
N1 C2 C3 C3A 0.4(2)
C11 N10 C3 C2 7.9(3)
C11 N10 C3 C3A -174.39(19)
C7' O5 C3' C2' -87.7(2)
C7' O5 C3' C4' 154.71(18)
O1 C2' C3' O5 67.5(2)
C1' C2' C3' O5 -174.69(15)
O1 C2' C3' C4' -174.33(14)
C1' C2' C3' C4' -56.50(18)
C2 C3 C3A C4 178.4(2)
N10 C3 C3A C4 0.2(3)
C2 C3 C3A C7A 0.0(2)
N10 C3 C3A C7A -178.21(18)
C9 O6 C4 C5 7.0(3)
C9 O6 C4 C3A -173.01(17)
C7A C3A C4 O6 -179.21(17)
C3 C3A C4 O6 2.5(3)
C7A C3A C4 C5 0.8(3)
C3 C3A C4 C5 -177.5(2)
C8' O4 C4' C3' 119.89(18)
C8' O4 C4' C5' -118.69(17)
O5 C3' C4' O4 -70.47(18)
C2' C3' C4' O4 167.89(14)
O5 C3' C4' C5' 171.40(15)
C2' C3' C4' C5' 49.76(19)
O6 C4 C5 C6 179.56(19)
C3A C4 C5 C6 -0.4(3)
C1' O2 C5' C6' -175.39(15)
C1' O2 C5' C4' 60.24(18)
O4 C4' C5' O2 -171.87(14)
C3' C4' C5' O2 -52.72(19)
O4 C4' C5' C6' 66.69(19)
C3' C4' C5' C6' -174.16(15)
C4 C5 C6 C7 -0.3(3)
C9' O3 C6' C5' 173.35(17)
O2 C5' C6' O3 -71.92(19)
C4' C5' C6' O3 52.0(2)
C5 C6 C7 C7A 0.5(3)
C2 N1 C7A C7 -177.9(2)
C8 N1 C7A C7 -3.6(4)
C2 N1 C7A C3A 0.6(2)
C8 N1 C7A C3A 174.9(2)
C6 C7 C7A N1 178.1(2)
C6 C7 C7A C3A -0.2(3)
C4 C3A C7A N1 -179.09(17)
C3 C3A C7A N1 -0.3(2)
C4 C3A C7A C7 -0.5(3)
C3 C3A C7A C7 178.25(18)
C3 N10 C11 O1 -1.0(3)
C3 N10 C11 S1 -178.87(14)
C2' O1 C11 N10 165.69(19)
C2' O1 C11 S1 -16.30(19)
C1' S1 C11 N10 168.01(17)
C1' S1 C11 O1 -10.11(14)
